data_4021404
loop_
_publ_author_name
'Yuka Kobayashi'
'Fumi Morisawa'
'Kazuhiko Saigo'

_publ_contact_author_address
;
    Hongo, 7-3-1, Bunkyo, Tokyo, Japan
;
_publ_contact_author_email 'saigo@chiral.t.u-tokyo.ac.jp    '
_publ_contact_author_fax +81-3-5802-3348
_publ_contact_author_name 'Kazuhiko Saigo'
_publ_contact_author_phone +81-3-5841-7266
_publ_section_title
;
 Enantiopure O-Substituted Phenylphosphonothioic Acids:
 Chiral Recognition Ability during Salt Crystallization
 and Chiral Recognition Mechanism
;
_journal_name_full 'Journal of Organic Chemistry'
_journal_page_first 606
_journal_page_last 615
_journal_paper_doi 10.1021/jo052020v
_journal_volume 71
_journal_year 2006
_chemical_absolute_configuration rm
_chemical_formula_moiety 'C22 H28 N O4 P S '
_chemical_formula_sum 'C22 H28 N O4 P S'
_chemical_formula_weight 433.15
_chemical_name_common
;
(Rp)-O-ethyl phenylphosphonothioic acid & 
(1S,2R)-1-amino-1,2-diphenylethanol(ADPE)&H2O
;
_space_group_IT_number 19
_space_group_name_Hall 'P 2ac 2ab'
_space_group_name_H-M_alt 'P 21 21 21'
_symmetry_cell_setting orthorhombic
_symmetry_Int_Tables_number 19
_symmetry_space_group_name_Hall 'P 2ac 2ab'
_symmetry_space_group_name_H-M 'P 21 21 21'
_audit_creation_date 2005-11-10
_audit_creation_method 'by CrystalStructure 3.6.0'
_cell_angle_alpha 90
_cell_angle_beta 90
_cell_angle_gamma 90
_cell_formula_units_Z 4
_cell_length_a 6.3260(5)
_cell_length_b 15.311(2)
_cell_length_c 24.416(3)
_cell_measurement_temperature 296.1
_cell_volume 2364.9(4)
_computing_cell_refinement Unknown
_computing_data_collection Unknown
_computing_data_reduction CrystalStructure
_computing_publication_material 'CrystalStructure 3.6.0'
_computing_structure_refinement CRYSTALS
_computing_structure_solution SIR92
_diffrn_measured_fraction_theta_full 0.8297
_diffrn_measured_fraction_theta_max 0.8297
_diffrn_measurement_device_type 'Mac Science DIP-2030'
_diffrn_measurement_method 'Imageing plate (omega-scan)'
_diffrn_radiation_type 'Mo K\a'
_diffrn_radiation_wavelength 0.7107
_diffrn_reflns_av_R_equivalents 0.040
_diffrn_reflns_limit_h_max 7
_diffrn_reflns_limit_h_min 0
_diffrn_reflns_limit_k_max 17
_diffrn_reflns_limit_k_min 0
_diffrn_reflns_limit_l_max 29
_diffrn_reflns_limit_l_min -30
_diffrn_reflns_number 3732
_diffrn_reflns_theta_full 26.27
_diffrn_reflns_theta_max 26.27
_exptl_absorpt_coefficient_mu 0.230
_exptl_absorpt_correction_type none
_exptl_crystal_colour nONE
_exptl_crystal_density_diffrn 1.212
_exptl_crystal_density_method 'not measured'
_exptl_crystal_description nONE
_exptl_crystal_F_000 912.00
_exptl_crystal_size_max 0.70
_exptl_crystal_size_mid 0.30
_exptl_crystal_size_min 0.30
_refine_diff_density_max 0.25
_refine_diff_density_min -0.37
_refine_ls_extinction_method none
_refine_ls_goodness_of_fit_ref 0.864
_refine_ls_hydrogen_treatment mixed
_refine_ls_number_parameters 296
_refine_ls_number_reflns 1740
_refine_ls_R_factor_gt 0.0490
_refine_ls_shift/su_max 0.0880
_refine_ls_structure_factor_coef F
_refine_ls_weighting_details 'w = 1/[0.0010Fo^2^ + 3.0000\s(Fo^2^) + 0.5000]'
_refine_ls_weighting_scheme calc
_refine_ls_wR_factor_ref 0.0540
_reflns_number_gt 1740
_reflns_number_total 3715
_reflns_threshold_expression F^2^>2.0\s(F^2^)
_cod_data_source_file jo052020vsi20051117_111416_09.cif
_cod_original_formula_sum 'C22 H28 N O4 P S '
_cod_database_code 4021404

loop_
_symmetry_equiv_pos_site_id
_symmetry_equiv_pos_as_xyz
1 +X,+Y,+Z
2 1/2+X,1/2-Y,-Z
3 -X,1/2+Y,1/2-Z
4 1/2-X,-Y,1/2+Z

loop_
_atom_site_label
_atom_site_type_symbol
_atom_site_fract_x
_atom_site_fract_y
_atom_site_fract_z
_atom_site_U_iso_or_equiv
_atom_site_adp_type
_atom_site_occupancy
_atom_site_symmetry_multiplicity
_atom_site_calc_flag
_atom_site_refinement_flags
S(1) S 0.0564(3) -0.3722(2) 0.37779(9) 0.0755(8) Uani 1.00 1 d .
P(1) P -0.1459(3) -0.2837(2) 0.35050(8) 0.0537(7) Uani 1.00 1 d .
O(1) O 0.2943(6) -0.0533(4) 0.5215(2) 0.070(2) Uani 1.00 1 d .
O(3) O -0.3491(6) -0.3307(4) 0.3257(2) 0.069(2) Uani 1.00 1 d .
O(4) O -0.2335(6) -0.2203(4) 0.3912(2) 0.069(2) Uani 1.00 1 d .
O(6) O 0.3772(8) -0.2354(5) 0.4336(2) 0.069(2) Uani 1.00 1 d .
N(2) N -0.0067(7) -0.1570(5) 0.4771(2) 0.057(2) Uani 1.00 1 d .
C(8) C -0.0577(10) -0.0646(6) 0.4888(3) 0.050(3) Uani 1.00 1 d .
C(9) C -0.0400(12) -0.0117(5) 0.4372(3) 0.053(3) Uani 1.00 1 d .
C(10) C 0.0803(10) -0.0337(6) 0.5373(3) 0.053(3) Uani 1.00 1 d .
C(11) C 0.0407(13) 0.0592(6) 0.5507(3) 0.054(3) Uani 1.00 1 d .
C(12) C -0.149(2) 0.0819(7) 0.5738(3) 0.078(4) Uani 1.00 1 d .
C(13) C -0.0321(11) -0.2248(6) 0.2934(3) 0.049(3) Uani 1.00 1 d .
C(14) C 0.182(1) 0.1235(8) 0.5387(3) 0.077(4) Uani 1.00 1 d .
C(15) C -0.195(2) 0.1681(9) 0.5856(4) 0.092(4) Uani 1.00 1 d .
C(16) C 0.138(1) -0.0131(7) 0.4049(4) 0.098(4) Uani 1.00 1 d .
C(17) C 0.1650(11) -0.2413(6) 0.2736(3) 0.077(3) Uani 1.00 1 d .
C(18) C -0.203(1) 0.0402(7) 0.4210(4) 0.098(4) Uani 1.00 1 d .
C(19) C -0.056(2) 0.2319(7) 0.5731(4) 0.093(4) Uani 1.00 1 d .
C(20) C 0.241(2) -0.1975(8) 0.2284(4) 0.095(4) Uani 1.00 1 d .
C(21) C 0.118(2) -0.1368(9) 0.2036(4) 0.099(5) Uani 1.00 1 d .
C(22) C -0.149(2) -0.1625(8) 0.2685(4) 0.106(4) Uani 1.00 1 d .
C(23) C 0.133(2) 0.2086(9) 0.5495(4) 0.104(5) Uani 1.00 1 d .
C(24) C -0.330(2) -0.3975(8) 0.2841(4) 0.132(5) Uani 1.00 1 d .
C(25) C -0.499(2) -0.4510(8) 0.2772(4) 0.133(5) Uani 1.00 1 d .
C(26) C -0.188(2) 0.0923(8) 0.3741(4) 0.130(5) Uani 1.00 1 d .
C(27) C -0.074(2) -0.1178(9) 0.2245(5) 0.140(6) Uani 1.00 1 d .
C(28) C 0.151(2) 0.0399(8) 0.3584(4) 0.130(5) Uani 1.00 1 d .
C(29) C -0.012(2) 0.0908(8) 0.3436(4) 0.140(6) Uani 1.00 1 d .
H(1) H 0.483(7) -0.218(5) 0.417(2) 0.06(3) Uiso 1.00 1 c .
H(2) H 0.318(13) -0.280(4) 0.412(3) 0.13(4) Uiso 1.00 1 c .
H(4) H 0.3841 -0.0115 0.5384 0.084 Uiso 1.00 1 c R
H(6) H -0.1313 -0.1878 0.4672 0.068 Uiso 1.00 1 c R
H(7) H 0.0537 -0.1831 0.5088 0.068 Uiso 1.00 1 c R
H(8) H 0.0918 -0.1594 0.4478 0.068 Uiso 1.00 1 c R
H(9) H -0.2010 -0.0629 0.5004 0.060 Uiso 1.00 1 c R
H(10) H 0.0474 -0.0682 0.5685 0.064 Uiso 1.00 1 c R
H(11) H -0.2496 0.0378 0.5819 0.093 Uiso 1.00 1 c R
H(12) H 0.3149 0.1090 0.5231 0.093 Uiso 1.00 1 c R
H(13) H -0.3252 0.1822 0.6027 0.111 Uiso 1.00 1 c R
H(14) H 0.2525 -0.0507 0.4143 0.117 Uiso 1.00 1 c R
H(15) H 0.2506 -0.2844 0.2907 0.092 Uiso 1.00 1 c R
H(16) H -0.3291 0.0413 0.4420 0.117 Uiso 1.00 1 c R
H(17) H -0.0876 0.2913 0.5810 0.112 Uiso 1.00 1 c R
H(18) H 0.3796 -0.2087 0.2153 0.113 Uiso 1.00 1 c R
H(19) H 0.1651 -0.1089 0.1711 0.119 Uiso 1.00 1 c R
H(20) H -0.2861 -0.1497 0.2819 0.128 Uiso 1.00 1 c R
H(21) H 0.2316 0.2528 0.5395 0.124 Uiso 1.00 1 c R
H(22) H -0.3047 -0.3686 0.2503 0.158 Uiso 1.00 1 c R
H(23) H -0.2114 -0.4328 0.2931 0.158 Uiso 1.00 1 c R
H(24) H -0.4677 -0.5003 0.2995 0.159 Uiso 1.00 1 c R
H(25) H -0.5110 -0.4663 0.2397 0.159 Uiso 1.00 1 c R
H(26) H -0.6225 -0.4230 0.2905 0.159 Uiso 1.00 1 c R
H(27) H -0.3023 0.1293 0.3641 0.156 Uiso 1.00 1 c R
H(28) H -0.1555 -0.0724 0.2086 0.168 Uiso 1.00 1 c R
H(29) H 0.2776 0.0402 0.3375 0.156 Uiso 1.00 1 c R
H(30) H -0.0040 0.1248 0.3112 0.168 Uiso 1.00 1 c R

loop_
_atom_site_aniso_label
_atom_site_aniso_U_11
_atom_site_aniso_U_22
_atom_site_aniso_U_33
_atom_site_aniso_U_12
_atom_site_aniso_U_13
_atom_site_aniso_U_23
S(1) 0.0577(11) 0.084(2) 0.084(2) 0.0082(13) 0.0097(10) 0.024(1)
P(1) 0.0415(9) 0.062(2) 0.0575(12) 0.0008(11) 0.0026(9) -0.0098(12)
O(1) 0.053(3) 0.083(5) 0.074(4) -0.001(3) -0.007(2) -0.011(3)
O(3) 0.040(2) 0.086(5) 0.082(4) -0.011(3) 0.003(3) -0.030(3)
O(4) 0.050(2) 0.084(5) 0.071(3) 0.009(3) 0.001(2) -0.034(4)
O(6) 0.055(3) 0.087(6) 0.065(4) 0.002(3) 0.010(3) 0.004(4)
N(2) 0.046(3) 0.078(7) 0.046(4) 0.000(3) 0.003(3) -0.003(4)
C(8) 0.043(4) 0.050(8) 0.056(5) 0.003(4) 0.002(3) -0.006(5)
C(9) 0.072(5) 0.056(7) 0.032(4) 0.012(5) -0.003(4) 0.003(4)
C(10) 0.059(4) 0.063(8) 0.038(4) -0.015(4) -0.003(3) 0.000(4)
C(11) 0.070(5) 0.049(8) 0.044(5) -0.003(5) 0.003(4) 0.005(4)
C(12) 0.105(7) 0.030(9) 0.098(7) -0.022(6) 0.023(6) -0.004(5)
C(13) 0.066(4) 0.036(7) 0.044(5) -0.001(5) 0.000(4) -0.001(4)
C(14) 0.085(6) 0.055(9) 0.091(7) -0.013(7) 0.007(5) -0.008(6)
C(15) 0.095(7) 0.084(11) 0.098(8) -0.020(8) 0.028(5) 0.006(7)
C(16) 0.094(6) 0.118(10) 0.081(7) 0.021(7) 0.019(6) 0.041(6)
C(17) 0.057(5) 0.102(10) 0.071(6) 0.010(5) 0.012(4) 0.019(5)
C(18) 0.110(7) 0.125(10) 0.059(6) 0.066(7) 0.002(5) 0.010(6)
C(19) 0.136(9) 0.060(10) 0.085(7) -0.004(8) -0.001(6) -0.006(6)
C(20) 0.095(7) 0.098(12) 0.090(8) -0.015(7) 0.020(6) 0.014(7)
C(21) 0.131(9) 0.097(11) 0.070(7) -0.029(8) -0.001(7) 0.024(6)
C(22) 0.092(6) 0.135(12) 0.092(8) 0.030(7) 0.012(6) 0.053(8)
C(23) 0.121(8) 0.068(11) 0.122(9) -0.025(8) 0.024(7) -0.007(8)
C(24) 0.095(7) 0.136(12) 0.164(10) -0.029(8) 0.026(7) -0.116(10)
C(25) 0.092(7) 0.123(13) 0.183(11) -0.011(8) 0.017(7) -0.088(9)
C(26) 0.175(10) 0.144(12) 0.071(8) 0.100(8) 0.008(7) 0.026(7)
C(27) 0.133(10) 0.15(1) 0.133(11) 0.062(10) -0.007(8) 0.065(10)
C(28) 0.137(8) 0.175(13) 0.078(8) 0.038(9) 0.031(7) 0.055(8)
C(29) 0.199(12) 0.15(1) 0.075(8) 0.079(11) 0.037(8) 0.049(7)

loop_
_atom_type_symbol
_atom_type_description
_atom_type_scat_dispersion_real
_atom_type_scat_dispersion_imag
_atom_type_scat_source
C C 0.003 0.002
;
International Tables for Crystallography
(1992, Vol. C, Tables 4.2.6.8 and 6.1.1.4)
;
H H 0.000 0.000
;
International Tables for Crystallography
(1992, Vol. C, Table 6.1.1.4)
;
O O 0.011 0.006
;
International Tables for Crystallography
(1992, Vol. C, Tables 4.2.6.8 and 6.1.1.4)
;
N N 0.006 0.003
;
International Tables for Crystallography
(1992, Vol. C, Tables 4.2.6.8 and 6.1.1.4)
;
P P 0.102 0.094
;
International Tables for Crystallography
(1992, Vol. C, Tables 4.2.6.8 and 6.1.1.4)
;
S S 0.125 0.123
;
International Tables for Crystallography
(1992, Vol. C, Tables 4.2.6.8 and 6.1.1.4)
;

loop_
_geom_angle_atom_site_label_1
_geom_angle_atom_site_label_2
_geom_angle_atom_site_label_3
_geom_angle
S(1) P(1) O(3) 109.9(2)
S(1) P(1) O(4) 117.4(2)
S(1) P(1) C(13) 110.1(3)
O(4) P(1) O(3) 104.3(2)
C(13) P(1) O(3) 104.7(3)
P(1) O(3) C(24) 121.2(5)
C(13) P(1) O(4) 109.7(4)
P(1) C(13) C(17) 123.1(6)
P(1) C(13) C(22) 118.8(6)
O(1) C(10) C(8) 105.1(5)
O(1) C(10) C(11) 114.7(7)
O(3) C(24) C(25) 116.6(8)
N(2) C(8) C(9) 109.8(6)
N(2) C(8) C(10) 108.5(6)
C(10) C(8) C(9) 115.8(6)
C(8) C(9) C(16) 122.2(7)
C(8) C(9) C(18) 120.2(7)
C(8) C(10) C(11) 111.6(6)
C(18) C(9) C(16) 117.6(7)
C(9) C(16) C(28) 120.1(9)
C(9) C(18) C(26) 121.5(9)
C(10) C(11) C(14) 122.5(8)
C(10) C(11) C(12) 118.9(8)
C(14) C(11) C(12) 118.6(9)
C(11) C(12) C(15) 120.9(9)
C(11) C(14) C(23) 120.1(9)
C(12) C(15) C(19) 120.5(9)
C(22) C(13) C(17) 118.1(8)
C(13) C(17) C(20) 120.9(8)
C(13) C(22) C(27) 121(1)
C(14) C(23) C(19) 121(1)
C(15) C(19) C(23) 118(1)
C(16) C(28) C(29) 120(1)
C(17) C(20) C(21) 119.5(9)
C(18) C(26) C(29) 120(1)
C(20) C(21) C(27) 119(1)
C(21) C(27) C(22) 120(1)
C(26) C(29) C(28) 119(1)
H(4) O(1) C(10) 107.8162
O(1) C(10) H(10) 107.8306
O(3) C(24) H(23) 107.8080
O(3) C(24) H(22) 107.2128
H(2) O(6) H(1) 106(6)
H(6) N(2) C(8) 110.0790
H(8) N(2) C(8) 108.9327
H(7) N(2) C(8) 109.3974
N(2) C(8) H(9) 107.0418
H(8) N(2) H(6) 109.4770
H(7) N(2) H(6) 109.4687
H(8) N(2) H(7) 109.4706
H(9) C(8) C(9) 107.7916
H(9) C(8) C(10) 107.5134
C(8) C(10) H(10) 108.6926
C(9) C(16) H(14) 119.6076
C(9) C(18) H(16) 119.3365
H(10) C(10) C(11) 108.7207
C(11) C(12) H(11) 119.5302
C(11) C(14) H(12) 119.9116
H(11) C(12) C(15) 119.6031
C(12) C(15) H(13) 119.4798
C(13) C(17) H(15) 119.6049
C(13) C(22) H(20) 119.3787
H(12) C(14) C(23) 119.9547
C(14) C(23) H(21) 118.8774
H(13) C(15) C(19) 120.0034
C(15) C(19) H(17) 120.6161
H(14) C(16) C(28) 120.2528
C(16) C(28) H(29) 119.1890
H(15) C(17) C(20) 119.5127
C(17) C(20) H(18) 120.2135
H(16) C(18) C(26) 119.1839
C(18) C(26) H(27) 120.0414
C(19) C(23) H(21) 119.4583
H(17) C(19) C(23) 121.1540
H(18) C(20) C(21) 120.3154
C(20) C(21) H(19) 119.9137
C(21) C(27) H(28) 119.6115
H(19) C(21) C(27) 120.3632
H(20) C(22) C(27) 119.1936
C(22) C(27) H(28) 120.0187
H(23) C(24) C(25) 107.8230
H(22) C(24) C(25) 107.8038
C(24) C(25) H(24) 104.2620
C(24) C(25) H(25) 109.4496
C(24) C(25) H(26) 109.5056
H(23) C(24) H(22) 109.4588
H(25) C(25) H(24) 112.0089
H(26) C(25) H(24) 109.4673
H(26) C(25) H(25) 111.8596
H(27) C(26) C(29) 119.9039
C(26) C(29) H(30) 120.1077
H(29) C(28) C(29) 120.0587
C(28) C(29) H(30) 119.9288

loop_
_geom_bond_atom_site_label_1
_geom_bond_atom_site_label_2
_geom_bond_distance
S(1) P(1) 1.979(3)
P(1) O(3) 1.593(5)
P(1) O(4) 1.495(5)
P(1) C(13) 1.810(7)
O(1) C(10) 1.440(8)
O(3) C(24) 1.45(1)
N(2) C(8) 1.48(1)
C(8) C(9) 1.50(1)
C(8) C(10) 1.55(1)
C(9) C(16) 1.38(1)
C(9) C(18) 1.36(1)
C(10) C(11) 1.48(1)
C(11) C(12) 1.37(1)
C(11) C(14) 1.36(1)
C(12) C(15) 1.38(2)
C(13) C(17) 1.36(1)
C(13) C(22) 1.35(1)
C(14) C(23) 1.36(2)
C(15) C(19) 1.35(2)
C(16) C(28) 1.40(1)
C(17) C(20) 1.38(1)
C(18) C(26) 1.40(1)
C(19) C(15) 1.35(2)
C(19) C(23) 1.38(2)
C(20) C(21) 1.36(2)
C(21) C(27) 1.34(2)
C(22) C(27) 1.36(2)
C(23) C(19) 1.38(2)
C(24) C(25) 1.36(1)
C(26) C(29) 1.34(2)
C(28) C(29) 1.34(2)
O(1) H(4) 0.9500
O(6) H(1) 0.83(5)
O(6) H(2) 0.95(7)
N(2) H(6) 0.9500
N(2) H(7) 0.9500
N(2) H(8) 0.9499
C(8) H(9) 0.9500
C(10) H(10) 0.9500
C(12) H(11) 0.9501
C(14) H(12) 0.9500
C(15) H(13) 0.9500
C(16) H(14) 0.9501
C(17) H(15) 0.9500
C(18) H(16) 0.9500
C(19) H(17) 0.9500
C(20) H(18) 0.9500
C(21) H(19) 0.9499
C(22) H(20) 0.9500
C(23) H(21) 0.9500
C(24) H(22) 0.9500
C(24) H(23) 0.9500
C(25) H(24) 0.9500
C(25) H(25) 0.9501
C(25) H(26) 0.9500
C(26) H(27) 0.9500
C(27) H(28) 0.9500
C(28) H(29) 0.9500
C(29) H(30) 0.9500
H(12) C(14) 0.9500
H(17) C(19) 0.9500

loop_
_geom_contact_atom_site_label_1
_geom_contact_atom_site_label_2
_geom_contact_distance
_geom_contact_site_symmetry_2
S(1) O(1) 3.179(5) 44602
S(1) O(3) 2.933(5) .
S(1) O(4) 2.979(6) .
S(1) O(6) 3.219(6) .
S(1) C(13) 3.107(8) .
S(1) C(17) 3.311(9) .
S(1) C(24) 3.37(1) .
P(1) C(17) 2.796(8) .
P(1) C(22) 2.73(1) .
P(1) C(24) 2.65(1) .
O(1) S(1) 3.179(5) 54602
O(1) O(6) 3.557(8) .
O(1) N(2) 2.706(7) .
O(1) C(8) 2.371(7) .
O(1) C(9) 3.018(8) .
O(1) C(11) 2.46(1) .
O(1) C(14) 2.83(1) .
O(1) C(16) 3.07(1) .
O(3) O(4) 2.439(7) .
O(3) O(6) 3.474(7) 45501
O(3) C(13) 2.697(9) .
O(3) C(17) 3.597(9) 45501
O(3) C(22) 3.19(1) .
O(3) C(25) 2.39(1) .
O(4) O(6) 2.682(6) 45501
O(4) N(2) 2.719(7) .
O(4) C(8) 3.549(9) .
O(4) C(13) 2.708(8) .
O(4) C(22) 3.17(1) .
O(6) O(3) 3.474(7) 65501
O(6) O(4) 2.682(6) 65501
O(6) N(2) 2.910(8) .
O(6) N(2) 2.828(8) 54602
N(2) O(6) 2.828(8) 44602
N(2) C(9) 2.44(1) .
N(2) C(10) 2.46(1) .
N(2) C(16) 2.97(1) .
N(2) C(18) 3.54(1) .
C(8) C(11) 2.50(1) .
C(8) C(12) 3.11(1) .
C(8) C(14) 3.48(1) .
C(8) C(16) 2.52(1) .
C(8) C(18) 2.48(1) .
C(9) C(10) 2.583(9) .
C(9) C(11) 3.02(1) .
C(9) C(14) 3.52(1) .
C(9) C(26) 2.40(1) .
C(9) C(28) 2.40(1) .
C(9) C(29) 2.78(1) .
C(10) C(12) 2.45(1) .
C(10) C(14) 2.49(2) .
C(10) C(16) 3.27(1) .
C(10) C(18) 3.54(1) .
C(11) C(15) 2.39(1) .
C(11) C(18) 3.53(1) .
C(11) C(19) 2.77(1) .
C(11) C(23) 2.36(2) .
C(12) C(14) 2.35(1) .
C(12) C(19) 2.37(2) .
C(12) C(23) 2.70(2) .
C(13) C(20) 2.38(1) .
C(13) C(21) 2.74(1) .
C(13) C(24) 3.25(1) .
C(13) C(27) 2.36(2) .
C(14) C(15) 2.73(1) .
C(14) C(19) 2.39(2) .
C(15) C(23) 2.34(1) .
C(16) C(18) 2.34(1) .
C(16) C(26) 2.73(2) .
C(16) C(29) 2.38(2) .
C(17) O(3) 3.597(9) 65501
C(17) C(21) 2.36(1) .
C(17) C(22) 2.32(1) .
C(17) C(27) 2.70(2) .
C(18) C(28) 2.71(1) .
C(18) C(29) 2.37(1) .
C(19) C(11) 2.77(1) .
C(19) C(12) 2.37(2) .
C(19) C(14) 2.39(2) .
C(20) C(22) 2.70(1) .
C(20) C(27) 2.33(2) .
C(21) C(22) 2.34(1) .
C(26) C(28) 2.32(2) .
S(1) H(2) 2.32(8) .
S(1) H(4) 2.9243 44602
S(1) H(9) 3.4915 54602
S(1) H(10) 3.5945 44602
S(1) H(10) 3.4924 54602
S(1) H(11) 2.9844 54602
S(1) H(15) 2.7999 .
S(1) H(23) 2.8291 .
S(1) H(26) 3.0455 65501
P(1) H(1) 3.03(5) 45501
P(1) H(2) 3.29(8) .
P(1) H(6) 3.2060 .
P(1) H(8) 3.3950 .
P(1) H(10) 3.5798 44602
P(1) H(15) 2.9021 .
P(1) H(20) 2.7936 .
P(1) H(22) 2.9475 .
P(1) H(23) 2.7102 .
O(1) H(7) 2.5221 .
O(1) H(8) 2.7413 .
O(1) H(9) 3.1781 .
O(1) H(9) 3.2377 65501
O(1) H(10) 1.9525 .
O(1) H(11) 3.5279 65501
O(1) H(12) 2.4890 .
O(1) H(14) 2.6303 .
O(1) H(16) 3.3970 65501
O(3) H(1) 3.01(6) 45501
O(3) H(2) 3.08(8) 45501
O(3) H(10) 3.0807 44602
O(3) H(15) 2.7654 45501
O(3) H(20) 2.9979 .
O(3) H(22) 1.9512 .
O(3) H(23) 1.9582 .
O(3) H(24) 2.7766 .
O(3) H(25) 3.1260 .
O(3) H(26) 2.3929 .
O(4) H(1) 1.90(4) 45501
O(4) H(2) 3.03(8) 45501
O(4) H(6) 2.0262 .
O(4) H(7) 3.4444 .
O(4) H(7) 3.1565 44602
O(4) H(8) 2.6483 .
O(4) H(20) 2.8998 .
O(6) H(6) 3.3989 .
O(6) H(6) 3.2963 65501
O(6) H(6) 2.6921 54602
O(6) H(7) 2.8630 .
O(6) H(7) 2.1864 54602
O(6) H(8) 2.1762 .
O(6) H(8) 3.5801 54602
O(6) H(9) 3.5180 54602
O(6) H(10) 3.1933 54602
O(6) H(14) 2.9748 .
N(2) H(1) 3.55(5) .
N(2) H(1) 3.22(6) 44602
N(2) H(2) 3.21(8) .
N(2) H(2) 3.09(8) 44602
N(2) H(9) 1.9779 .
N(2) H(10) 2.6357 .
N(2) H(14) 2.7739 .
C(8) H(2) 3.49(7) 44602
C(8) H(4) 3.1526 .
C(8) H(6) 2.0132 .
C(8) H(7) 2.0054 .
C(8) H(8) 2.0000 .
C(8) H(10) 2.0577 .
C(8) H(11) 3.0169 .
C(8) H(14) 2.6841 .
C(8) H(16) 2.6238 .
C(9) H(6) 2.8535 .
C(9) H(7) 3.2077 .
C(9) H(8) 2.4238 .
C(9) H(9) 2.0077 .
C(9) H(10) 3.3668 .
C(9) H(12) 3.5862 .
C(9) H(14) 2.0231 .
C(9) H(16) 2.0037 .
C(9) H(27) 3.2550 .
C(9) H(29) 3.2548 .
C(10) H(2) 3.53(7) 44602
C(10) H(4) 1.9524 .
C(10) H(6) 3.2083 .
C(10) H(7) 2.3964 .
C(10) H(8) 2.9131 .
C(10) H(9) 2.0437 .
C(10) H(11) 2.5958 .
C(10) H(12) 2.6651 .
C(10) H(14) 3.2061 .
C(11) H(4) 2.4458 .
C(11) H(9) 2.7082 .
C(11) H(10) 1.9993 .
C(11) H(11) 2.0152 .
C(11) H(12) 2.0113 .
C(11) H(13) 3.2434 .
C(11) H(16) 3.5484 .
C(11) H(19) 3.5615 55504
C(11) H(21) 3.2123 .
C(12) H(4) 3.3947 45501
C(12) H(9) 2.8690 .
C(12) H(10) 2.6156 .
C(12) H(12) 3.2103 .
C(12) H(13) 2.0255 .
C(12) H(16) 3.4703 .
C(12) H(17) 3.2335 .
C(12) H(24) 3.5282 54602
C(12) H(28) 3.5204 45504
C(13) H(15) 2.0083 .
C(13) H(18) 3.2372 .
C(13) H(20) 1.9957 .
C(13) H(22) 2.9879 .
C(13) H(23) 3.3798 .
C(13) H(28) 3.2154 .
C(13) H(30) 3.4450 54503
C(14) H(4) 2.4310 .
C(14) H(10) 3.1420 .
C(14) H(11) 3.2068 .
C(14) H(17) 3.2511 .
C(14) H(17) 3.5173 55602
C(14) H(19) 3.3807 55504
C(14) H(21) 2.0042 .
C(15) H(11) 2.0267 .
C(15) H(12) 3.5736 45501
C(15) H(17) 2.0073 .
C(15) H(21) 3.1966 .
C(15) H(21) 3.3197 45602
C(15) H(28) 3.4727 45504
C(16) H(6) 3.5187 .
C(16) H(8) 2.4895 .
C(16) H(9) 3.2597 .
C(16) H(16) 3.2033 .
C(16) H(16) 3.5855 65501
C(16) H(29) 2.0371 .
C(16) H(30) 3.2421 .
C(17) H(2) 3.56(8) .
C(17) H(18) 2.0289 .
C(17) H(19) 3.2203 .
C(17) H(20) 3.1861 .
C(17) H(22) 3.5988 .
C(17) H(26) 3.1174 65501
C(17) H(30) 3.0852 54503
C(18) H(9) 2.5002 .
C(18) H(14) 3.2020 .
C(18) H(17) 3.5479 45602
C(18) H(21) 3.3391 45602
C(18) H(27) 2.0455 .
C(18) H(30) 3.2317 .
C(19) H(11) 3.2225 .
C(19) H(12) 3.2452 .
C(19) H(12) 3.4815 45602
C(19) H(13) 2.0014 .
C(19) H(21) 2.0197 .
C(19) H(21) 3.0709 45602
C(19) H(27) 3.0713 55602
C(20) H(15) 2.0221 .
C(20) H(19) 2.0062 .
C(20) H(20) 3.3464 65501
C(20) H(24) 3.4116 55503
C(20) H(27) 3.5055 54503
C(20) H(28) 3.1911 .
C(20) H(30) 3.2530 54503
C(21) H(13) 3.1574 45404
C(21) H(15) 3.2154 .
C(21) H(18) 2.0102 .
C(21) H(20) 3.1956 .
C(21) H(23) 3.1802 55503
C(21) H(24) 3.0463 55503
C(21) H(28) 1.9923 .
C(22) H(15) 3.1857 .
C(22) H(18) 3.3313 45501
C(22) H(19) 3.2040 .
C(22) H(22) 3.3363 .
C(22) H(28) 2.0104 .
C(23) H(12) 2.0147 .
C(23) H(13) 3.2038 .
C(23) H(17) 2.0361 .
C(23) H(19) 3.5736 55504
C(23) H(21) 3.3950 45602
C(23) H(27) 3.2829 55602
C(24) H(15) 3.1732 45501
C(24) H(19) 3.5728 54503
C(24) H(24) 1.8377 .
C(24) H(25) 1.8975 .
C(24) H(26) 1.8981 .
C(24) H(29) 3.1364 54503
C(24) H(30) 3.1609 54503
C(25) H(15) 3.0225 45501
C(25) H(19) 3.4482 54503
C(25) H(22) 1.8789 .
C(25) H(23) 1.8791 .
C(25) H(28) 2.8915 44503
C(25) H(29) 3.1342 54503
C(26) H(16) 2.0370 .
C(26) H(17) 3.2814 45602
C(26) H(21) 3.2149 45602
C(26) H(25) 3.4849 45503
C(26) H(29) 3.5858 45501
C(26) H(29) 3.1802 .
C(26) H(30) 1.9915 .
C(27) H(13) 3.1969 45404
C(27) H(18) 3.1937 .
C(27) H(19) 1.9995 .
C(27) H(20) 2.0023 .
C(27) H(23) 3.3853 55503
C(27) H(24) 3.4652 45503
C(27) H(26) 3.5679 45503
C(28) H(14) 2.0477 .
C(28) H(17) 3.4070 55602
C(28) H(22) 3.1549 55503
C(28) H(25) 3.3063 55503
C(28) H(27) 3.1805 .
C(28) H(30) 1.9961 .
C(29) H(14) 3.2364 .
C(29) H(16) 3.2172 .
C(29) H(22) 3.1097 55503
C(29) H(27) 1.9895 .
C(29) H(29) 1.9974 .
H(1) P(1) 3.03(5) 65501
H(1) O(3) 3.01(6) 65501
H(1) O(4) 1.90(4) 65501
H(1) N(2) 3.22(6) 54602
H(2) O(3) 3.08(8) 65501
H(2) O(4) 3.03(8) 65501
H(2) N(2) 3.09(8) 54602
H(2) C(8) 3.49(7) 54602
H(2) C(10) 3.53(7) 54602
H(4) S(1) 2.9243 54602
H(4) C(12) 3.3947 65501
H(6) O(6) 3.2963 45501
H(6) O(6) 2.6921 44602
H(7) O(4) 3.1565 54602
H(7) O(6) 2.1864 44602
H(8) O(6) 3.5801 44602
H(9) S(1) 3.4915 44602
H(9) O(1) 3.2377 45501
H(9) O(6) 3.5180 44602
H(10) S(1) 3.4924 44602
H(10) S(1) 3.5945 54602
H(10) P(1) 3.5798 54602
H(10) O(3) 3.0807 54602
H(10) O(6) 3.1933 44602
H(11) S(1) 2.9844 44602
H(11) O(1) 3.5279 45501
H(11) C(19) 3.2225 .
H(12) O(1) 2.4890 .
H(12) C(9) 3.5862 .
H(12) C(10) 2.6651 .
H(12) C(11) 2.0113 .
H(12) C(12) 3.2103 .
H(12) C(15) 3.5736 65501
H(12) C(19) 3.2452 .
H(12) C(19) 3.4815 55602
H(12) C(23) 2.0147 .
H(13) C(19) 2.0014 .
H(13) C(21) 3.1574 45504
H(13) C(27) 3.1969 45504
H(15) O(3) 2.7654 65501
H(15) C(24) 3.1732 65501
H(15) C(25) 3.0225 65501
H(16) O(1) 3.3970 45501
H(16) C(16) 3.5855 45501
H(17) C(14) 3.5173 45602
H(17) C(18) 3.5479 55602
H(17) C(26) 3.2814 55602
H(17) C(28) 3.4070 45602
H(18) C(22) 3.3313 65501
H(19) C(11) 3.5615 55404
H(19) C(14) 3.3807 55404
H(19) C(23) 3.5736 55404
H(19) C(24) 3.5728 55503
H(19) C(25) 3.4482 55503
H(20) C(20) 3.3464 45501
H(21) C(15) 3.3197 55602
H(21) C(18) 3.3391 55602
H(21) C(19) 2.0197 .
H(21) C(19) 3.0709 55602
H(21) C(23) 3.3950 55602
H(21) C(26) 3.2149 55602
H(22) C(28) 3.1549 54503
H(22) C(29) 3.1097 54503
H(23) C(21) 3.1802 54503
H(23) C(27) 3.3853 54503
H(24) C(12) 3.5282 44602
H(24) C(20) 3.4116 54503
H(24) C(21) 3.0463 54503
H(24) C(27) 3.4652 44503
H(25) C(26) 3.4849 44503
H(25) C(28) 3.3063 54503
H(26) S(1) 3.0455 45501
H(26) C(17) 3.1174 45501
H(26) C(27) 3.5679 44503
H(27) C(19) 3.0713 45602
H(27) C(20) 3.5055 55503
H(27) C(23) 3.2829 45602
H(28) C(12) 3.5204 45404
H(28) C(15) 3.4727 45404
H(28) C(25) 2.8915 45503
H(29) C(24) 3.1364 55503
H(29) C(25) 3.1342 55503
H(29) C(26) 3.5858 65501
H(30) C(13) 3.4450 55503
H(30) C(17) 3.0852 55503
H(30) C(20) 3.2530 55503
H(30) C(24) 3.1609 55503

loop_
_geom_torsion_atom_site_label_1
_geom_torsion_atom_site_label_2
_geom_torsion_atom_site_label_3
_geom_torsion_atom_site_label_4
_geom_torsion
S(1) P(1) O(3) C(24) -53.5(7)
O(4) P(1) O(3) C(24) 179.9(5)
C(13) P(1) O(3) C(24) 64.7(7)
S(1) P(1) C(13) C(17) -0.1(6)
S(1) P(1) C(13) C(22) 178.8(7)
O(3) P(1) C(13) C(17) -118.1(7)
O(3) P(1) C(13) C(22) 60.7(8)
O(4) P(1) C(13) C(17) 130.5(7)
O(4) P(1) C(13) C(22) -50.6(8)
P(1) O(3) C(24) C(25) 161.1(8)
N(2) C(8) C(9) C(16) -52(1)
N(2) C(8) C(9) C(18) 127.8(8)
C(10) C(8) C(9) C(16) 70(1)
C(10) C(8) C(9) C(18) -108.9(8)
N(2) C(8) C(10) O(1) 54.0(7)
N(2) C(8) C(10) C(11) 178.9(6)
C(9) C(8) C(10) O(1) -70.0(8)
C(9) C(8) C(10) C(11) 54.9(8)
C(8) C(9) C(16) C(28) -177.5(9)
C(18) C(9) C(16) C(28) 2(1)
C(8) C(9) C(18) C(26) 178.0(9)
C(16) C(9) C(18) C(26) -1(1)
O(1) C(10) C(11) C(12) -170.6(7)
O(1) C(10) C(11) C(14) 12(1)
C(8) C(10) C(11) C(12) 70.0(8)
C(8) C(10) C(11) C(14) -107.1(8)
C(10) C(11) C(12) C(15) -178.4(7)
C(14) C(11) C(12) C(15) -1(1)
C(10) C(11) C(14) C(23) 176.8(8)
C(12) C(11) C(14) C(23) 0(1)
C(11) C(12) C(15) C(19) 1(1)
P(1) C(13) C(17) C(20) 177.0(8)
C(22) C(13) C(17) C(20) -1(1)
P(1) C(13) C(22) C(27) -178.2(9)
C(17) C(13) C(22) C(27) 0(1)
C(11) C(14) C(23) C(19) 0(1)
C(12) C(15) C(19) C(23) -1(1)
C(9) C(16) C(28) C(29) -2(1)
C(13) C(17) C(20) C(21) 0(1)
C(9) C(18) C(26) C(29) 1(1)
C(15) C(19) C(23) C(14) 0(1)
C(17) C(20) C(21) C(27) 2(1)
C(20) C(21) C(27) C(22) -3(1)
C(13) C(22) C(27) C(21) 2(1)
C(18) C(26) C(29) C(28) 0(1)
C(16) C(28) C(29) C(26) 1(1)

loop_
_cod_changelog_entry_id
_cod_changelog_entry_author
_cod_changelog_entry_date
_cod_changelog_entry_text
1 'Vaitkus, Antanas' 2024-11-16T00:18:53+02:00
;
 Replaced the '\/Y' character sequence with the backslash character ('\')
 in multiple data values.
;
